data_4036451
loop_
_publ_author_name
'Dong, Li'
'Geng, Caiwei'
'Jiao, Peng'

_publ_section_title
;
 Silyl Nitronate Cycloadditions Catalyzed by Cu(II)-Bisoxazoline.
;
_journal_issue 21
_journal_name_full 'The Journal of organic chemistry'
_journal_page_first 10992
_journal_page_last 11002
_journal_paper_doi 10.1021/acs.joc.5b02035
_journal_volume 80
_journal_year 2015
_chemical_formula_sum 'C17 H32 N2 O5 Si'
_chemical_formula_weight 372.53
_space_group_crystal_system orthorhombic
_space_group_IT_number 61
_space_group_name_Hall '-P 2ac 2ab'
_space_group_name_H-M_alt 'P b c a'
_atom_sites_solution_hydrogens geom
_atom_sites_solution_primary direct
_atom_sites_solution_secondary difmap
_audit_creation_method SHELXL-2014/6
_cell_angle_alpha 90
_cell_angle_beta 90
_cell_angle_gamma 90
_cell_formula_units_Z 8
_cell_length_a 11.635(4)
_cell_length_b 8.427(3)
_cell_length_c 41.370(15)
_cell_measurement_reflns_used 12779
_cell_measurement_temperature 293(2)
_cell_measurement_theta_max 25.496
_cell_measurement_theta_min 1.969
_cell_volume 4056(2)
_computing_cell_refinement 'Bruker SMART'
_computing_data_collection 'Bruker SMART'
_computing_data_reduction 'Bruker SAINT'
_computing_molecular_graphics 'Bruker SHELXTL'
_computing_publication_material 'Bruker SHELXTL'
_computing_structure_refinement 'SHELXL-2014/6 (Sheldrick, 2014)'
_computing_structure_solution 'SHELXS-97 (Sheldrick, 1990)'
_diffrn_ambient_temperature 293(2)
_diffrn_measured_fraction_theta_full 0.890
_diffrn_measured_fraction_theta_max 0.883
_diffrn_measurement_device_type CCD
_diffrn_measurement_method 'phi and omega scans'
_diffrn_radiation_type MoK\a
_diffrn_radiation_wavelength 0.71073
_diffrn_reflns_av_R_equivalents 0.0856
_diffrn_reflns_av_unetI/netI 0.1081
_diffrn_reflns_Laue_measured_fraction_full 0.890
_diffrn_reflns_Laue_measured_fraction_max 0.883
_diffrn_reflns_limit_h_max 14
_diffrn_reflns_limit_h_min -13
_diffrn_reflns_limit_k_max 8
_diffrn_reflns_limit_k_min -9
_diffrn_reflns_limit_l_max 49
_diffrn_reflns_limit_l_min -49
_diffrn_reflns_number 12779
_diffrn_reflns_point_group_measured_fraction_full 0.890
_diffrn_reflns_point_group_measured_fraction_max 0.883
_diffrn_reflns_theta_full 25.242
_diffrn_reflns_theta_max 25.496
_diffrn_reflns_theta_min 1.969
_diffrn_source 'fine-focus sealed tube'
_exptl_absorpt_coefficient_mu 0.143
_exptl_absorpt_correction_T_max 0.9858
_exptl_absorpt_correction_T_min 0.9488
_exptl_absorpt_correction_type multi-scan
_exptl_absorpt_process_details SADABS
_exptl_crystal_colour colorless
_exptl_crystal_density_diffrn 1.220
_exptl_crystal_description flake
_exptl_crystal_F_000 1616
_exptl_crystal_size_max 0.37
_exptl_crystal_size_mid 0.26
_exptl_crystal_size_min 0.10
_refine_diff_density_max 0.245
_refine_diff_density_min -0.220
_refine_diff_density_rms 0.049
_refine_ls_extinction_method none
_refine_ls_goodness_of_fit_ref 1.062
_refine_ls_hydrogen_treatment constr
_refine_ls_matrix_type full
_refine_ls_number_parameters 233
_refine_ls_number_reflns 3329
_refine_ls_number_restraints 0
_refine_ls_restrained_S_all 1.062
_refine_ls_R_factor_all 0.1572
_refine_ls_R_factor_gt 0.0865
_refine_ls_shift/su_max 0.004
_refine_ls_shift/su_mean 0.000
_refine_ls_structure_factor_coef Fsqd
_refine_ls_weighting_details 'w=1/[\s^2^(Fo^2^)+8.4200P] where P=(Fo^2^+2Fc^2^)/3'
_refine_ls_weighting_scheme calc
_refine_ls_wR_factor_gt 0.1747
_refine_ls_wR_factor_ref 0.2014
_reflns_Friedel_coverage 0.000
_reflns_number_gt 1813
_reflns_number_total 3329
_reflns_threshold_expression 'I > 2\s(I)'
_cod_data_source_file jo5b02035_si_002.cif
_cod_data_source_block 1
_cod_database_code 4036451
_shelx_space_group_comment
;
The symmetry employed for this shelxl refinement is uniquely defined
by the following loop, which should always be used as a source of
symmetry information in preference to the above space-group names.
They are only intended as comments.
;
_shelxl_version_number 2014/6

loop_
_space_group_symop_operation_xyz
'x, y, z'
'-x+1/2, -y, z+1/2'
'x+1/2, -y+1/2, -z'
'-x, y+1/2, -z+1/2'
'-x, -y, -z'
'x-1/2, y, -z-1/2'
'-x-1/2, y-1/2, z'
'x, -y-1/2, z-1/2'

loop_
_atom_site_label
_atom_site_type_symbol
_atom_site_fract_x
_atom_site_fract_y
_atom_site_fract_z
_atom_site_U_iso_or_equiv
_atom_site_adp_type
_atom_site_occupancy
_atom_site_site_symmetry_order
_atom_site_calc_flag
_atom_site_refinement_flags_posn
_atom_site_refinement_flags_adp
Si1 Si 0.01966(11) 0.6852(2) 0.08722(4) 0.0552(5) Uani 1 1 d . .
O1 O -0.0626(3) 0.5958(4) 0.11530(9) 0.0619(11) Uani 1 1 d . .
O2 O 0.0272(3) 0.5520(5) 0.16402(8) 0.0670(11) Uani 1 1 d . .
O3 O 0.0370(3) 0.4238(5) 0.22311(9) 0.0802(13) Uani 1 1 d . .
O4 O -0.2517(5) 0.7122(9) 0.21883(15) 0.174(4) Uani 1 1 d . .
O5 O -0.2481(4) 0.6742(6) 0.27234(13) 0.1067(18) Uani 1 1 d . .
N1 N -0.0044(3) 0.4762(6) 0.13468(11) 0.0656(14) Uani 1 1 d . .
N2 N -0.1084(4) 0.5664(6) 0.24318(12) 0.0656(14) Uani 1 1 d . .
C1 C 0.1071(4) 0.5351(8) 0.06480(16) 0.0731(18) Uani 1 1 d . .
H1 H 0.1570 0.4849 0.0809 0.088 Uiso 1 1 calc R U
C2 C 0.0381(6) 0.4005(9) 0.0492(2) 0.140(4) Uani 1 1 d . .
H2A H -0.0084 0.3495 0.0653 0.209 Uiso 1 1 calc R U
H2B H 0.0900 0.3244 0.0399 0.209 Uiso 1 1 calc R U
H2C H -0.0104 0.4431 0.0325 0.209 Uiso 1 1 calc R U
C3 C 0.1875(5) 0.6107(9) 0.03969(15) 0.093(2) Uani 1 1 d . .
H3A H 0.1428 0.6527 0.0222 0.139 Uiso 1 1 calc R U
H3B H 0.2395 0.5318 0.0316 0.139 Uiso 1 1 calc R U
H3C H 0.2305 0.6948 0.0496 0.139 Uiso 1 1 calc R U
C4 C 0.1142(4) 0.8371(7) 0.10686(13) 0.0628(17) Uani 1 1 d . .
H4 H 0.1433 0.9060 0.0896 0.075 Uiso 1 1 calc R U
C5 C 0.0455(6) 0.9435(9) 0.13039(17) 0.096(2) Uani 1 1 d . .
H5A H -0.0194 0.9880 0.1193 0.144 Uiso 1 1 calc R U
H5B H 0.0941 1.0275 0.1381 0.144 Uiso 1 1 calc R U
H5C H 0.0194 0.8811 0.1484 0.144 Uiso 1 1 calc R U
C6 C 0.2203(4) 0.7654(8) 0.12425(15) 0.088(2) Uani 1 1 d . .
H6A H 0.1950 0.6944 0.1409 0.132 Uiso 1 1 calc R U
H6B H 0.2651 0.8492 0.1336 0.132 Uiso 1 1 calc R U
H6C H 0.2663 0.7082 0.1089 0.132 Uiso 1 1 calc R U
C7 C -0.0921(4) 0.7914(7) 0.06255(12) 0.0539(15) Uani 1 1 d . .
H7 H -0.1332 0.8595 0.0779 0.065 Uiso 1 1 calc R U
C8 C -0.1839(4) 0.6840(8) 0.04787(13) 0.0763(19) Uani 1 1 d . .
H8A H -0.1506 0.6217 0.0308 0.115 Uiso 1 1 calc R U
H8B H -0.2450 0.7479 0.0393 0.115 Uiso 1 1 calc R U
H8C H -0.2139 0.6148 0.0643 0.115 Uiso 1 1 calc R U
C9 C -0.0433(5) 0.9042(8) 0.03700(15) 0.085(2) Uani 1 1 d . .
H9A H 0.0099 0.9761 0.0470 0.128 Uiso 1 1 calc R U
H9B H -0.1049 0.9634 0.0273 0.128 Uiso 1 1 calc R U
H9C H -0.0044 0.8440 0.0206 0.128 Uiso 1 1 calc R U
C10 C -0.0991(7) 0.3718(9) 0.1462(2) 0.105(3) Uani 1 1 d . .
H10 H -0.0644 0.2850 0.1586 0.127 Uiso 1 1 calc R U
C11 C -0.1651(5) 0.4724(11) 0.16916(19) 0.115(3) Uani 1 1 d . .
H11A H -0.2042 0.4083 0.1852 0.138 Uiso 1 1 calc R U
H11B H -0.2211 0.5376 0.1579 0.138 Uiso 1 1 calc R U
C12 C -0.0722(4) 0.5723(8) 0.18426(14) 0.0726(19) Uani 1 1 d . .
H12 H -0.0954 0.6840 0.1847 0.087 Uiso 1 1 calc R U
C13 C -0.1641(8) 0.2992(11) 0.1182(2) 0.175(5) Uani 1 1 d . .
H13A H -0.1911 0.3819 0.1042 0.262 Uiso 1 1 calc R U
H13B H -0.2285 0.2401 0.1263 0.262 Uiso 1 1 calc R U
H13C H -0.1141 0.2296 0.1064 0.262 Uiso 1 1 calc R U
C14 C -0.0413(5) 0.5160(8) 0.21796(15) 0.0680(17) Uani 1 1 d . .
C15 C -0.0838(5) 0.5139(8) 0.27627(14) 0.0732(18) Uani 1 1 d . .
H15A H -0.0089 0.5503 0.2835 0.088 Uiso 1 1 calc R U
H15B H -0.0875 0.3993 0.2781 0.088 Uiso 1 1 calc R U
C16 C -0.1790(6) 0.5926(9) 0.29486(16) 0.092(2) Uani 1 1 d . .
H16A H -0.2242 0.5136 0.3063 0.110 Uiso 1 1 calc R U
H16B H -0.1475 0.6661 0.3106 0.110 Uiso 1 1 calc R U
C17 C -0.2067(6) 0.6567(10) 0.2422(2) 0.107(3) Uani 1 1 d . .

loop_
_atom_site_aniso_label
_atom_site_aniso_U_11
_atom_site_aniso_U_22
_atom_site_aniso_U_33
_atom_site_aniso_U_23
_atom_site_aniso_U_13
_atom_site_aniso_U_12
Si1 0.0369(6) 0.0613(12) 0.0674(10) 0.0199(9) -0.0011(7) -0.0026(7)
O1 0.0459(18) 0.060(3) 0.080(3) 0.032(2) -0.0046(18) -0.0047(18)
O2 0.0491(19) 0.092(3) 0.060(2) 0.012(2) 0.0028(18) -0.014(2)
O3 0.071(3) 0.087(4) 0.082(3) 0.026(3) 0.020(2) 0.025(2)
O4 0.138(5) 0.218(8) 0.167(6) 0.137(6) 0.077(4) 0.118(5)
O5 0.100(3) 0.091(4) 0.129(4) 0.037(3) 0.062(3) 0.035(3)
N1 0.056(3) 0.070(4) 0.071(3) 0.020(3) -0.019(2) -0.003(2)
N2 0.064(3) 0.055(4) 0.078(4) 0.020(3) 0.016(3) 0.014(2)
C1 0.043(3) 0.070(5) 0.106(5) 0.017(4) 0.001(3) 0.012(3)
C2 0.081(5) 0.085(6) 0.252(11) -0.063(7) 0.029(6) 0.006(5)
C3 0.072(4) 0.117(6) 0.089(5) 0.004(4) 0.018(4) 0.007(4)
C4 0.048(3) 0.079(5) 0.061(4) 0.026(3) -0.006(3) -0.012(3)
C5 0.089(5) 0.090(6) 0.110(5) -0.008(5) 0.009(4) -0.029(4)
C6 0.060(3) 0.114(6) 0.090(4) 0.037(4) -0.028(3) -0.030(4)
C7 0.043(3) 0.062(4) 0.057(3) 0.012(3) 0.005(2) 0.001(3)
C8 0.057(3) 0.104(6) 0.069(4) 0.011(4) -0.014(3) 0.001(3)
C9 0.071(4) 0.090(5) 0.095(5) 0.049(4) 0.003(3) 0.005(4)
C10 0.106(6) 0.087(6) 0.123(7) 0.061(5) -0.052(5) -0.051(5)
C11 0.057(4) 0.163(9) 0.124(7) 0.100(7) -0.015(4) -0.036(5)
C12 0.059(3) 0.077(5) 0.082(4) 0.036(4) 0.021(3) 0.004(3)
C13 0.205(9) 0.148(9) 0.171(9) 0.100(7) -0.128(8) -0.123(8)
C14 0.061(3) 0.059(5) 0.084(5) 0.021(4) 0.021(3) 0.005(3)
C15 0.071(4) 0.073(5) 0.075(4) 0.006(4) 0.007(3) 0.002(3)
C16 0.097(5) 0.090(6) 0.088(5) -0.004(4) 0.022(4) 0.014(4)
C17 0.102(6) 0.093(6) 0.125(7) 0.054(5) 0.053(5) 0.041(5)

loop_
_atom_type_symbol
_atom_type_description
_atom_type_scat_dispersion_real
_atom_type_scat_dispersion_imag
_atom_type_scat_source
C C 0.0033 0.0016 'International Tables Vol C Tables 4.2.6.8 and 6.1.1.4'
H H 0.0000 0.0000 'International Tables Vol C Tables 4.2.6.8 and 6.1.1.4'
N N 0.0061 0.0033 'International Tables Vol C Tables 4.2.6.8 and 6.1.1.4'
O O 0.0106 0.0060 'International Tables Vol C Tables 4.2.6.8 and 6.1.1.4'
Si Si 0.0817 0.0704 'International Tables Vol C Tables 4.2.6.8 and 6.1.1.4'

loop_
_geom_angle_atom_site_label_1
_geom_angle_atom_site_label_2
_geom_angle_atom_site_label_3
_geom_angle
O1 Si1 C1 110.4(2)
O1 Si1 C4 109.9(2)
C1 Si1 C4 111.0(3)
O1 Si1 C7 101.20(19)
C1 Si1 C7 115.4(3)
C4 Si1 C7 108.5(3)
N1 O1 Si1 115.2(3)
N1 O2 C12 110.0(4)
C17 O5 C16 110.7(5)
O2 N1 O1 106.2(4)
O2 N1 C10 100.6(4)
O1 N1 C10 104.0(4)
C14 N2 C17 128.6(6)
C14 N2 C15 120.4(5)
C17 N2 C15 110.8(5)
C2 C1 C3 109.9(6)
C2 C1 Si1 115.2(4)
C3 C1 Si1 112.7(5)
C2 C1 H1 106.1
C3 C1 H1 106.1
Si1 C1 H1 106.1
C1 C2 H2A 109.5
C1 C2 H2B 109.5
H2A C2 H2B 109.5
C1 C2 H2C 109.5
H2A C2 H2C 109.5
H2B C2 H2C 109.5
C1 C3 H3A 109.5
C1 C3 H3B 109.5
H3A C3 H3B 109.5
C1 C3 H3C 109.5
H3A C3 H3C 109.5
H3B C3 H3C 109.5
C5 C4 C6 110.2(5)
C5 C4 Si1 111.5(4)
C6 C4 Si1 113.7(4)
C5 C4 H4 107.0
C6 C4 H4 107.0
Si1 C4 H4 107.0
C4 C5 H5A 109.5
C4 C5 H5B 109.5
H5A C5 H5B 109.5
C4 C5 H5C 109.5
H5A C5 H5C 109.5
H5B C5 H5C 109.5
C4 C6 H6A 109.5
C4 C6 H6B 109.5
H6A C6 H6B 109.5
C4 C6 H6C 109.5
H6A C6 H6C 109.5
H6B C6 H6C 109.5
C8 C7 C9 110.7(5)
C8 C7 Si1 114.7(4)
C9 C7 Si1 114.5(3)
C8 C7 H7 105.3
C9 C7 H7 105.3
Si1 C7 H7 105.3
C7 C8 H8A 109.5
C7 C8 H8B 109.5
H8A C8 H8B 109.5
C7 C8 H8C 109.5
H8A C8 H8C 109.5
H8B C8 H8C 109.5
C7 C9 H9A 109.5
C7 C9 H9B 109.5
H9A C9 H9B 109.5
C7 C9 H9C 109.5
H9A C9 H9C 109.5
H9B C9 H9C 109.5
C11 C10 N1 104.5(6)
C11 C10 C13 117.4(8)
N1 C10 C13 111.4(6)
C11 C10 H10 107.7
N1 C10 H10 107.7
C13 C10 H10 107.7
C10 C11 C12 102.3(5)
C10 C11 H11A 111.3
C12 C11 H11A 111.3
C10 C11 H11B 111.3
C12 C11 H11B 111.3
H11A C11 H11B 109.2
O2 C12 C11 105.6(5)
O2 C12 C14 108.0(4)
C11 C12 C14 112.1(5)
O2 C12 H12 110.3
C11 C12 H12 110.3
C14 C12 H12 110.3
C10 C13 H13A 109.5
C10 C13 H13B 109.5
H13A C13 H13B 109.5
C10 C13 H13C 109.5
H13A C13 H13C 109.5
H13B C13 H13C 109.5
O3 C14 N2 119.4(6)
O3 C14 C12 122.5(6)
N2 C14 C12 117.9(5)
N2 C15 C16 101.6(5)
N2 C15 H15A 111.4
C16 C15 H15A 111.4
N2 C15 H15B 111.4
C16 C15 H15B 111.4
H15A C15 H15B 109.3
O5 C16 C15 107.3(5)
O5 C16 H16A 110.3
C15 C16 H16A 110.3
O5 C16 H16B 110.3
C15 C16 H16B 110.3
H16A C16 H16B 108.5
O4 C17 O5 123.4(7)
O4 C17 N2 127.1(7)
O5 C17 N2 109.5(7)

loop_
_geom_bond_atom_site_label_1
_geom_bond_atom_site_label_2
_geom_bond_distance
Si1 O1 1.683(3)
Si1 C1 1.870(6)
Si1 C4 1.873(6)
Si1 C7 1.880(5)
O1 N1 1.455(5)
O2 N1 1.420(5)
O2 C12 1.438(6)
O3 C14 1.216(6)
O4 C17 1.196(8)
O5 C17 1.343(8)
O5 C16 1.410(7)
N1 C10 1.487(8)
N2 C14 1.370(7)
N2 C17 1.375(8)
N2 C15 1.467(7)
C1 C2 1.533(9)
C1 C3 1.536(8)
C1 H1 0.9800
C2 H2A 0.9600
C2 H2B 0.9600
C2 H2C 0.9600
C3 H3A 0.9600
C3 H3B 0.9600
C3 H3C 0.9600
C4 C5 1.546(8)
C4 C6 1.551(7)
C4 H4 0.9800
C5 H5A 0.9600
C5 H5B 0.9600
C5 H5C 0.9600
C6 H6A 0.9600
C6 H6B 0.9600
C6 H6C 0.9600
C7 C8 1.526(7)
C7 C9 1.531(7)
C7 H7 0.9800
C8 H8A 0.9600
C8 H8B 0.9600
C8 H8C 0.9600
C9 H9A 0.9600
C9 H9B 0.9600
C9 H9C 0.9600
C10 C11 1.487(10)
C10 C13 1.512(9)
C10 H10 0.9800
C11 C12 1.506(9)
C11 H11A 0.9700
C11 H11B 0.9700
C12 C14 1.516(8)
C12 H12 0.9800
C13 H13A 0.9600
C13 H13B 0.9600
C13 H13C 0.9600
C15 C16 1.502(8)
C15 H15A 0.9700
C15 H15B 0.9700
C16 H16A 0.9700
C16 H16B 0.9700

loop_
_geom_torsion_atom_site_label_1
_geom_torsion_atom_site_label_2
_geom_torsion_atom_site_label_3
_geom_torsion_atom_site_label_4
_geom_torsion
C1 Si1 O1 N1 45.2(4)
C4 Si1 O1 N1 -77.5(4)
C7 Si1 O1 N1 167.9(3)
C12 O2 N1 O1 75.2(5)
C12 O2 N1 C10 -33.0(6)
Si1 O1 N1 O2 98.1(4)
Si1 O1 N1 C10 -156.2(5)
O1 Si1 C1 C2 55.0(6)
C4 Si1 C1 C2 177.2(5)
C7 Si1 C1 C2 -58.9(6)
O1 Si1 C1 C3 -177.8(4)
C4 Si1 C1 C3 -55.6(5)
C7 Si1 C1 C3 68.2(5)
O1 Si1 C4 C5 -47.3(5)
C1 Si1 C4 C5 -169.7(4)
C7 Si1 C4 C5 62.5(5)
O1 Si1 C4 C6 78.0(4)
C1 Si1 C4 C6 -44.4(5)
C7 Si1 C4 C6 -172.2(4)
O1 Si1 C7 C8 -58.2(4)
C1 Si1 C7 C8 61.0(4)
C4 Si1 C7 C8 -173.8(4)
O1 Si1 C7 C9 172.3(4)
C1 Si1 C7 C9 -68.5(5)
C4 Si1 C7 C9 56.7(5)
O2 N1 C10 C11 41.3(6)
O1 N1 C10 C11 -68.6(6)
O2 N1 C10 C13 169.1(7)
O1 N1 C10 C13 59.2(8)
N1 C10 C11 C12 -34.2(6)
C13 C10 C11 C12 -158.2(6)
N1 O2 C12 C11 12.2(6)
N1 O2 C12 C14 132.3(5)
C10 C11 C12 O2 14.1(7)
C10 C11 C12 C14 -103.3(6)
C17 N2 C14 O3 -173.0(7)
C15 N2 C14 O3 2.0(9)
C17 N2 C14 C12 4.1(10)
C15 N2 C14 C12 179.1(5)
O2 C12 C14 O3 -22.2(8)
C11 C12 C14 O3 93.7(8)
O2 C12 C14 N2 160.8(5)
C11 C12 C14 N2 -83.2(8)
C14 N2 C15 C16 -178.3(5)
C17 N2 C15 C16 -2.4(7)
C17 O5 C16 C15 -0.5(8)
N2 C15 C16 O5 1.7(7)
C16 O5 C17 O4 178.4(9)
C16 O5 C17 N2 -1.1(9)
C14 N2 C17 O4 -1.8(14)
C15 N2 C17 O4 -177.2(9)
C14 N2 C17 O5 177.7(6)
C15 N2 C17 O5 2.3(9)
